data_4033636
loop_
_publ_author_name
'Malykhin, Roman S.'
'Kokuev, Aleksandr O.'
'Dorokhov, Valentin S.'
'Nelyubina, Yulia V.'
'Tartakovsky, Vladimir A.'
'Tabolin, Andrey A.'
'Ioffe, Sema L.'
'Sukhorukov, Alexey Yu'

_publ_section_title
;
 Nucleophilic Halogenation of Cyclic Nitronates: A General Access to
 3-Halo-1,2-Oxazines.
;
_journal_issue 21
_journal_name_full 'The Journal of organic chemistry'
_journal_page_first 13794
_journal_page_last 13806
_journal_paper_doi 10.1021/acs.joc.9b02010
_journal_volume 84
_journal_year 2019
_chemical_formula_moiety 'C13 H14 Cl N O'
_chemical_formula_sum 'C13 H14 Cl N O'
_chemical_formula_weight 235.70
_space_group_crystal_system monoclinic
_space_group_IT_number 14
_space_group_name_Hall '-P 2ybc'
_space_group_name_H-M_alt 'P 1 21/c 1'
_symmetry_space_group_name_Hall '-P 2ybc'
_symmetry_space_group_name_H-M 'P 1 21/c 1'
_atom_sites_solution_hydrogens geom
_audit_creation_method SHELXL-2014/6
_cell_angle_alpha 90
_cell_angle_beta 107.019(10)
_cell_angle_gamma 90
_cell_formula_units_Z 4
_cell_length_a 8.912(2)
_cell_length_b 9.739(3)
_cell_length_c 13.835(4)
_cell_measurement_reflns_used 2624
_cell_measurement_temperature 120(2)
_cell_measurement_theta_max 90
_cell_measurement_theta_min 3
_cell_volume 1148.2(6)
_computing_cell_refinement 'APEX2 (Bruker, 2005)'
_computing_data_collection 'APEX2 (Bruker, 2005)'
_computing_data_reduction 'APEX2 (Bruker, 2005)'
_computing_molecular_graphics 'SHELXL-2014/6 (Sheldrick, 2014)'
_computing_publication_material 'SHELXL-2014/6 (Sheldrick, 2014)'
_computing_structure_refinement 'SHELXL-2014/6 (Sheldrick, 2014)'
_computing_structure_solution 'APEX2 (Bruker, 2005)'
_diffrn_ambient_temperature 120(2)
_diffrn_measured_fraction_theta_full 0.993
_diffrn_measured_fraction_theta_max 0.996
_diffrn_measurement_device_type 'Bruker APEX2 DUO CCD area detector'
_diffrn_measurement_method 'phi and omega scans'
_diffrn_radiation_type CuK\a
_diffrn_radiation_wavelength 1.54178
_diffrn_reflns_av_R_equivalents 0.0484
_diffrn_reflns_av_unetI/netI 0.0296
_diffrn_reflns_Laue_measured_fraction_full 0.993
_diffrn_reflns_Laue_measured_fraction_max 0.996
_diffrn_reflns_limit_h_max 10
_diffrn_reflns_limit_h_min -10
_diffrn_reflns_limit_k_max 11
_diffrn_reflns_limit_k_min -11
_diffrn_reflns_limit_l_max 16
_diffrn_reflns_limit_l_min -16
_diffrn_reflns_number 16514
_diffrn_reflns_point_group_measured_fraction_full 0.993
_diffrn_reflns_point_group_measured_fraction_max 0.996
_diffrn_reflns_theta_full 67.679
_diffrn_reflns_theta_max 67.486
_diffrn_reflns_theta_min 5.190
_exptl_absorpt_coefficient_mu 2.750
_exptl_absorpt_correction_T_max 0.7530
_exptl_absorpt_correction_T_min 0.5611
_exptl_absorpt_correction_type multi-scan
_exptl_absorpt_process_details 'APEX2 (Bruker, 2005)'
_exptl_crystal_colour colorless
_exptl_crystal_density_diffrn 1.364
_exptl_crystal_description prism
_exptl_crystal_F_000 496
_exptl_crystal_size_max 0.250
_exptl_crystal_size_mid 0.150
_exptl_crystal_size_min 0.150
_refine_diff_density_max 0.457
_refine_diff_density_min -0.271
_refine_diff_density_rms 0.059
_refine_ls_extinction_method none
_refine_ls_goodness_of_fit_ref 1.046
_refine_ls_hydrogen_treatment constr
_refine_ls_matrix_type full
_refine_ls_number_parameters 145
_refine_ls_number_reflns 2073
_refine_ls_number_restraints 0
_refine_ls_restrained_S_all 1.046
_refine_ls_R_factor_all 0.0391
_refine_ls_R_factor_gt 0.0381
_refine_ls_shift/su_max 0.000
_refine_ls_shift/su_mean 0.000
_refine_ls_structure_factor_coef Fsqd
_refine_ls_weighting_details 'w=1/[\s^2^(Fo^2^)+(0.0665P)^2^+0.4865P] where P=(Fo^2^+2Fc^2^)/3'
_refine_ls_weighting_scheme calc
_refine_ls_wR_factor_gt 0.1077
_refine_ls_wR_factor_ref 0.1088
_reflns_Friedel_coverage 0.000
_reflns_number_gt 1978
_reflns_number_total 2073
_reflns_threshold_expression 'I > 2\s(I)'
_cod_data_source_file jo9b02010_si_002.cif
_cod_data_source_block 2
_cod_depositor_comments 'Adding full bibliography for 4033636--4033638.cif.'
_cod_original_cell_volume 1148.2(5)
_cod_database_code 4033636
_shelx_space_group_comment
;
The symmetry employed for this shelxl refinement is uniquely defined
by the following loop, which should always be used as a source of
symmetry information in preference to the above space-group names.
They are only intended as comments.
;
_shelx_estimated_absorpt_t_min 0.546
_shelx_estimated_absorpt_t_max 0.683
_shelxl_version_number 2014/6

loop_
_space_group_symop_operation_xyz
'x, y, z'
'-x, y+1/2, -z+1/2'
'-x, -y, -z'
'x, -y-1/2, z-1/2'

loop_
_atom_site_label
_atom_site_type_symbol
_atom_site_fract_x
_atom_site_fract_y
_atom_site_fract_z
_atom_site_U_iso_or_equiv
_atom_site_adp_type
_atom_site_occupancy
_atom_site_site_symmetry_order
_atom_site_calc_flag
_atom_site_refinement_flags_posn
_atom_site_refinement_flags_adp
Cl1 Cl 0.59006(5) 0.78746(4) 0.15311(3) 0.03381(18) Uani 1 1 d . .
O1 O 0.19822(14) 0.68342(13) 0.20015(9) 0.0357(3) Uani 1 1 d . .
N1 N 0.32369(17) 0.70214(14) 0.15887(11) 0.0312(3) Uani 1 1 d . .
C1 C 0.44300(18) 0.76648(16) 0.21224(12) 0.0244(3) Uani 1 1 d . .
C2 C 0.47646(16) 0.82891(16) 0.31582(11) 0.0218(3) Uani 1 1 d . .
H2 H 0.5022 0.9281 0.3106 0.026 Uiso 1 1 calc R U
C3 C 0.32683(17) 0.82123(16) 0.34961(11) 0.0230(3) Uani 1 1 d . .
H3 H 0.3574 0.8198 0.4252 0.028 Uiso 1 1 calc R U
C4 C 0.20827(17) 0.93700(16) 0.31101(12) 0.0274(4) Uani 1 1 d . .
H4A H 0.1940 0.9556 0.2385 0.033 Uiso 1 1 calc R U
H4B H 0.2423 1.0225 0.3500 0.033 Uiso 1 1 calc R U
C5 C 0.05642(19) 0.88113(17) 0.32765(15) 0.0350(4) Uani 1 1 d . .
H5A H -0.0364 0.9140 0.2738 0.042 Uiso 1 1 calc R U
H5B H 0.0469 0.9113 0.3939 0.042 Uiso 1 1 calc R U
C6 C 0.0692(2) 0.72311(17) 0.32423(16) 0.0346(4) Uani 1 1 d . .
H6A H 0.0622 0.6819 0.3882 0.042 Uiso 1 1 calc R U
H6B H -0.0159 0.6850 0.2676 0.042 Uiso 1 1 calc R U
C7 C 0.22912(19) 0.69375(16) 0.30921(13) 0.0290(4) Uani 1 1 d . .
H7 H 0.2779 0.6083 0.3449 0.035 Uiso 1 1 calc R U
C8 C 0.61803(17) 0.76072(16) 0.38922(11) 0.0224(3) Uani 1 1 d . .
C9 C 0.73838(17) 0.84169(18) 0.44952(12) 0.0268(3) Uani 1 1 d . .
H9 H 0.7336 0.9388 0.4427 0.032 Uiso 1 1 calc R U
C10 C 0.86523(19) 0.78061(18) 0.51955(13) 0.0308(4) Uani 1 1 d . .
H10 H 0.9469 0.8361 0.5606 0.037 Uiso 1 1 calc R U
C11 C 0.87324(19) 0.63853(19) 0.52989(12) 0.0314(4) Uani 1 1 d . .
H11 H 0.9598 0.5972 0.5782 0.038 Uiso 1 1 calc R U
C12 C 0.75431(19) 0.55718(18) 0.46942(12) 0.0308(4) Uani 1 1 d . .
H12 H 0.7596 0.4601 0.4759 0.037 Uiso 1 1 calc R U
C13 C 0.62810(18) 0.61834(16) 0.39969(12) 0.0276(4) Uani 1 1 d . .
H13 H 0.5471 0.5625 0.3583 0.033 Uiso 1 1 calc R U

loop_
_atom_site_aniso_label
_atom_site_aniso_U_11
_atom_site_aniso_U_22
_atom_site_aniso_U_33
_atom_site_aniso_U_23
_atom_site_aniso_U_13
_atom_site_aniso_U_12
Cl1 0.0398(3) 0.0328(3) 0.0340(3) 0.00384(15) 0.0190(2) 0.00789(15)
O1 0.0279(6) 0.0359(7) 0.0402(7) -0.0107(5) 0.0052(5) -0.0056(5)
N1 0.0331(8) 0.0270(8) 0.0309(7) -0.0037(5) 0.0054(6) 0.0039(5)
C1 0.0274(8) 0.0194(8) 0.0249(8) 0.0035(6) 0.0055(6) 0.0061(6)
C2 0.0231(7) 0.0174(7) 0.0240(7) -0.0002(6) 0.0054(6) 0.0003(6)
C3 0.0235(7) 0.0204(8) 0.0243(7) 0.0011(6) 0.0056(6) 0.0021(6)
C4 0.0254(8) 0.0196(8) 0.0375(8) 0.0002(6) 0.0096(6) 0.0019(6)
C5 0.0285(8) 0.0244(9) 0.0545(11) 0.0024(7) 0.0158(7) 0.0014(7)
C6 0.0283(8) 0.0247(9) 0.0524(11) 0.0034(7) 0.0140(8) -0.0004(6)
C7 0.0275(8) 0.0208(8) 0.0380(9) 0.0025(6) 0.0085(7) 0.0002(6)
C8 0.0220(7) 0.0231(8) 0.0224(7) -0.0004(6) 0.0072(6) 0.0023(6)
C9 0.0257(8) 0.0256(8) 0.0298(8) -0.0031(6) 0.0094(6) -0.0020(6)
C10 0.0221(8) 0.0404(10) 0.0286(8) -0.0051(7) 0.0056(6) -0.0014(7)
C11 0.0257(8) 0.0404(10) 0.0266(8) 0.0026(7) 0.0051(6) 0.0107(7)
C12 0.0338(8) 0.0263(9) 0.0311(8) 0.0020(6) 0.0077(7) 0.0084(7)
C13 0.0285(8) 0.0234(8) 0.0282(8) -0.0019(6) 0.0039(6) 0.0024(6)

loop_
_atom_type_symbol
_atom_type_description
_atom_type_scat_dispersion_real
_atom_type_scat_dispersion_imag
_atom_type_scat_source
C C 0.0181 0.0091 'International Tables Vol C Tables 4.2.6.8 and 6.1.1.4'
H H 0.0000 0.0000 'International Tables Vol C Tables 4.2.6.8 and 6.1.1.4'
N N 0.0311 0.0180 'International Tables Vol C Tables 4.2.6.8 and 6.1.1.4'
O O 0.0492 0.0322 'International Tables Vol C Tables 4.2.6.8 and 6.1.1.4'
Cl Cl 0.3639 0.7018 'International Tables Vol C Tables 4.2.6.8 and 6.1.1.4'

loop_
_geom_angle_atom_site_label_1
_geom_angle_atom_site_label_2
_geom_angle_atom_site_label_3
_geom_angle
N1 O1 C7 118.65(12)
C1 N1 O1 117.24(14)
N1 C1 C2 130.76(15)
N1 C1 Cl1 113.64(13)
C2 C1 Cl1 115.59(11)
C1 C2 C8 110.73(12)
C1 C2 C3 108.79(12)
C8 C2 C3 113.53(12)
C1 C2 H2 107.9
C8 C2 H2 107.9
C3 C2 H2 107.9
C7 C3 C4 102.11(12)
C7 C3 C2 112.38(12)
C4 C3 C2 115.43(12)
C7 C3 H3 108.9
C4 C3 H3 108.9
C2 C3 H3 108.9
C3 C4 C5 103.60(13)
C3 C4 H4A 111.0
C5 C4 H4A 111.0
C3 C4 H4B 111.0
C5 C4 H4B 111.0
H4A C4 H4B 109.0
C4 C5 C6 105.78(13)
C4 C5 H5A 110.6
C6 C5 H5A 110.6
C4 C5 H5B 110.6
C6 C5 H5B 110.6
H5A C5 H5B 108.7
C7 C6 C5 105.72(13)
C7 C6 H6A 110.6
C5 C6 H6A 110.6
C7 C6 H6B 110.6
C5 C6 H6B 110.6
H6A C6 H6B 108.7
O1 C7 C3 110.52(13)
O1 C7 C6 104.66(14)
C3 C7 C6 104.67(13)
O1 C7 H7 112.2
C3 C7 H7 112.2
C6 C7 H7 112.2
C13 C8 C9 119.04(14)
C13 C8 C2 121.27(13)
C9 C8 C2 119.67(14)
C10 C9 C8 120.11(16)
C10 C9 H9 119.9
C8 C9 H9 119.9
C9 C10 C11 120.31(15)
C9 C10 H10 119.8
C11 C10 H10 119.8
C12 C11 C10 119.87(14)
C12 C11 H11 120.1
C10 C11 H11 120.1
C13 C12 C11 119.69(16)
C13 C12 H12 120.2
C11 C12 H12 120.2
C12 C13 C8 120.99(14)
C12 C13 H13 119.5
C8 C13 H13 119.5

loop_
_geom_bond_atom_site_label_1
_geom_bond_atom_site_label_2
_geom_bond_distance
Cl1 C1 1.7482(17)
O1 N1 1.408(2)
O1 C7 1.456(2)
N1 C1 1.268(2)
C1 C2 1.504(2)
C2 C8 1.521(2)
C2 C3 1.539(2)
C2 H2 1.0000
C3 C7 1.525(2)
C3 C4 1.530(2)
C3 H3 1.0000
C4 C5 1.537(2)
C4 H4A 0.9900
C4 H4B 0.9900
C5 C6 1.545(2)
C5 H5A 0.9900
C5 H5B 0.9900
C6 C7 1.526(2)
C6 H6A 0.9900
C6 H6B 0.9900
C7 H7 1.0000
C8 C13 1.394(2)
C8 C9 1.394(2)
C9 C10 1.389(2)
C9 H9 0.9500
C10 C11 1.391(3)
C10 H10 0.9500
C11 C12 1.390(2)
C11 H11 0.9500
C12 C13 1.384(2)
C12 H12 0.9500
C13 H13 0.9500

loop_
_geom_torsion_atom_site_label_1
_geom_torsion_atom_site_label_2
_geom_torsion_atom_site_label_3
_geom_torsion_atom_site_label_4
_geom_torsion
C7 O1 N1 C1 -20.88(19)
O1 N1 C1 C2 0.1(2)
O1 N1 C1 Cl1 -178.66(10)
N1 C1 C2 C8 117.94(18)
Cl1 C1 C2 C8 -63.35(15)
N1 C1 C2 C3 -7.5(2)
Cl1 C1 C2 C3 171.23(10)
C1 C2 C3 C7 33.08(16)
C8 C2 C3 C7 -90.70(16)
C1 C2 C3 C4 -83.48(16)
C8 C2 C3 C4 152.74(13)
C7 C3 C4 C5 41.14(16)
C2 C3 C4 C5 163.36(13)
C3 C4 C5 C6 -26.56(18)
C4 C5 C6 C7 1.74(19)
N1 O1 C7 C3 46.98(17)
N1 O1 C7 C6 159.17(12)
C4 C3 C7 O1 71.79(15)
C2 C3 C7 O1 -52.50(16)
C4 C3 C7 C6 -40.38(16)
C2 C3 C7 C6 -164.68(13)
C5 C6 C7 O1 -92.39(15)
C5 C6 C7 C3 23.92(18)
C1 C2 C8 C13 -51.46(19)
C3 C2 C8 C13 71.25(18)
C1 C2 C8 C9 130.40(15)
C3 C2 C8 C9 -106.89(16)
C13 C8 C9 C10 -0.7(2)
C2 C8 C9 C10 177.51(14)
C8 C9 C10 C11 0.1(2)
C9 C10 C11 C12 0.4(2)
C10 C11 C12 C13 -0.4(2)
C11 C12 C13 C8 -0.2(2)
C9 C8 C13 C12 0.7(2)
C2 C8 C13 C12 -177.45(14)
